data_4350525
loop_
_publ_author_name
'Jia, Junhua'
'Lin, Xiang'
'Blake, Alexander J.'
'Champness, Neil R.'
'Hubberstey, Peter'
'Shao, Limin'
'Walker, Gavin'
'Wilson, Claire'
'Schr\"oder, Martin'

_publ_section_title
;
 Triggered ligand release coupled to framework rearrangement: generating
 crystalline porous coordination materials.
;
_journal_issue 22
_journal_name_full 'Inorganic chemistry'
_journal_page_first 8838
_journal_page_last 8840
_journal_paper_doi 10.1021/ic061095u
_journal_volume 45
_journal_year 2006
_chemical_formula_moiety 'Er2 C27 H23 N5 O14, 7.5(H2 O)'
_chemical_formula_sum 'C27 H38 Er2 N5 O21.5'
_chemical_formula_weight 1111.13
_space_group_IT_number 62
_space_group_name_Hall '-P 2ac 2n'
_space_group_name_H-M_alt 'P n m a'
_symmetry_cell_setting orthorhombic
_symmetry_space_group_name_H-M 'P n m a'
_atom_sites_solution_hydrogens mixed
_atom_sites_solution_primary direct
_atom_sites_solution_secondary difmap
_audit_creation_method SHELXL-97
_cell_angle_alpha 90.00
_cell_angle_beta 90.00
_cell_angle_gamma 90.00
_cell_formula_units_Z 4
_cell_length_a 8.438(3)
_cell_length_b 27.795(10)
_cell_length_c 15.934(6)
_cell_measurement_reflns_used 814
_cell_measurement_temperature 150(2)
_cell_measurement_theta_max 24.85
_cell_measurement_theta_min 2.55
_cell_volume 3737(2)
_computing_cell_refinement 'Bruker SAINT version 6.36a (Bruker, 2002)'
_computing_data_collection 'Bruker SMART version 5.624 (Bruker, 2001)'
_computing_data_reduction 'Bruker SAINT; Bruker SHELXTL (Bruker, 2001)'
_computing_molecular_graphics ' ?'
_computing_publication_material 'enCIFer(Allen et al.,2004);PLATON(Spek,2003)'
_computing_structure_refinement 'SHELXL-97 (Sheldrick, 1997)'
_computing_structure_solution 'SHELXS-97 (Sheldrick, 1990)'
_diffrn_ambient_temperature 150(2)
_diffrn_measured_fraction_theta_full 0.952
_diffrn_measured_fraction_theta_max 0.952
_diffrn_measurement_device_type 'Bruker SMART1000 CCD area detector'
_diffrn_measurement_method \w
_diffrn_radiation_monochromator graphite
_diffrn_radiation_source 'normal-focus sealed tube'
_diffrn_radiation_type MoK\a
_diffrn_radiation_wavelength 0.71073
_diffrn_reflns_av_R_equivalents 0.032
_diffrn_reflns_av_sigmaI/netI 0.0385
_diffrn_reflns_limit_h_max 9
_diffrn_reflns_limit_h_min -8
_diffrn_reflns_limit_k_max 7
_diffrn_reflns_limit_k_min -18
_diffrn_reflns_limit_l_max 30
_diffrn_reflns_limit_l_min -30
_diffrn_reflns_number 8015
_diffrn_reflns_theta_full 24.99
_diffrn_reflns_theta_max 24.99
_diffrn_reflns_theta_min 2.54
_diffrn_standards_decay_% 0
_diffrn_standards_number 0
_exptl_absorpt_coefficient_mu 4.525
_exptl_absorpt_correction_T_max 1.000
_exptl_absorpt_correction_T_min 0.730
_exptl_absorpt_correction_type multi-scan
_exptl_absorpt_process_details 'SADABS V2.05'
_exptl_crystal_colour pink
_exptl_crystal_density_diffrn 1.971
_exptl_crystal_density_method 'not measured'
_exptl_crystal_description needle
_exptl_crystal_F_000 1864
_exptl_crystal_size_max 0.63
_exptl_crystal_size_mid 0.07
_exptl_crystal_size_min 0.01
_refine_diff_density_max 1.94
_refine_diff_density_min -1.76
_refine_diff_density_rms 0.16
_refine_ls_extinction_method none
_refine_ls_goodness_of_fit_ref 1.069
_refine_ls_hydrogen_treatment constr
_refine_ls_matrix_type full
_refine_ls_number_parameters 225
_refine_ls_number_reflns 3194
_refine_ls_number_restraints 0
_refine_ls_restrained_S_all 1.069
_refine_ls_R_factor_all 0.0520
_refine_ls_R_factor_gt 0.0413
_refine_ls_shift/su_max 0.001
_refine_ls_shift/su_mean 0.000
_refine_ls_structure_factor_coef Fsqd
_refine_ls_weighting_details 'calc w=1/[\s^2^(Fo^2^)+(0.0520P)^2^+19.0460P] where P=(Fo^2^+2Fc^2^)/3'
_refine_ls_weighting_scheme calc
_refine_ls_wR_factor_gt 0.1004
_refine_ls_wR_factor_ref 0.1035
_reflns_number_gt 2620
_reflns_number_total 3194
_reflns_threshold_expression >2\s(I)
_cod_data_source_file ic061095usi20060623_092901.cif
_cod_data_source_block Compound_1
_cod_depositor_comments
;
The following automatic conversions were performed:

data item '_symmetry_cell_setting' value 'Orthorhombic' was changed
to 'orthorhombic' in accordance with the
/home/saulius/struct/COD-crude-data/automatic-downloads/DataCite-retrospective/ACS/depositions/lib/dictionaries/cif_core.dic
dictionary named 'cif_core.dic' version 2.4.2 last updated on
2011-04-26.

data item '_atom_sites_solution_hydrogens' value 'geom+difmap' was
changed to 'mixed'.

Automatic conversion script
Id: cif_fix_values 6909 2019-04-08 15:41:33Z antanas 
;
_cod_original_cell_volume 3737(4)
_cod_original_formula_sum 'C27 H38 Er2 N5 O21.50'
_cod_database_code 4350525

loop_
_symmetry_equiv_pos_as_xyz
'x, y, z'
'-x+1/2, -y, z+1/2'
'x+1/2, -y+1/2, -z+1/2'
'-x, y+1/2, -z'
'-x, -y, -z'
'x-1/2, y, -z-1/2'
'-x-1/2, y-1/2, z-1/2'
'x, -y-1/2, z'

loop_
_atom_site_label
_atom_site_type_symbol
_atom_site_fract_x
_atom_site_fract_y
_atom_site_fract_z
_atom_site_U_iso_or_equiv
_atom_site_adp_type
_atom_site_occupancy
_atom_site_symmetry_multiplicity
_atom_site_calc_flag
_atom_site_refinement_flags
_atom_site_disorder_assembly
_atom_site_disorder_group
Er Er 0.47688(4) 0.081321(12) 0.301108(19) 0.01726(14) Uani 1 1 d . . .
O1N O 0.4215(7) 0.1045(2) 0.4393(3) 0.0344(15) Uani 1 1 d . . .
O1 O 0.5920(7) 0.0154(2) 0.2404(4) 0.0362(15) Uani 1 1 d . . .
O2 O 0.8076(6) 0.0218(2) 0.1612(4) 0.0306(14) Uani 1 1 d . . .
O3 O 0.5762(7) -0.0900(2) -0.1620(3) 0.0309(14) Uani 1 1 d . . .
O4 O 0.8101(6) -0.0638(2) -0.1153(3) 0.0273(13) Uani 1 1 d . . .
O5 O 0.5649(6) 0.1591(2) 0.2915(3) 0.0248(12) Uani 1 1 d . . .
O6 O 0.7325(6) 0.12155(19) 0.2079(3) 0.0224(12) Uani 1 1 d . . .
C1 C 0.4543(10) -0.0497(3) 0.1304(5) 0.033(2) Uani 1 1 d . . .
H1A H 0.4048 -0.0440 0.1830 0.040 Uiso 1 1 calc R . .
C1N' C 0.608(4) 0.1615(9) 0.5381(18) 0.078(11) Uiso 0.54(4) 1 d P A 1
H1NA H 0.6168 0.1606 0.4769 0.094 Uiso 0.54(4) 1 calc PR A 1
H1NB H 0.7138 0.1614 0.5631 0.094 Uiso 0.54(4) 1 calc PR A 1
H1NC H 0.5514 0.1908 0.5550 0.094 Uiso 0.54(4) 1 calc PR A 1
C1N C 0.504(6) 0.1647(13) 0.575(3) 0.107(16) Uiso 0.46(4) 1 d P A 2
H1ND H 0.5408 0.1787 0.5215 0.129 Uiso 0.46(4) 1 calc PR A 2
H1NE H 0.5723 0.1759 0.6205 0.129 Uiso 0.46(4) 1 calc PR A 2
H1NF H 0.3947 0.1747 0.5852 0.129 Uiso 0.46(4) 1 calc PR A 2
C2 C 0.6000(9) -0.0276(3) 0.1138(5) 0.0210(17) Uani 1 1 d . . .
C2N C 0.5278(18) 0.0975(6) 0.6567(7) 0.101(6) Uani 1 1 d . A .
H2NA H 0.4539 0.1148 0.6933 0.121 Uiso 1 1 calc R . .
H2NB H 0.6366 0.1028 0.6761 0.121 Uiso 1 1 calc R . .
H2NC H 0.5038 0.0630 0.6583 0.121 Uiso 1 1 calc R . .
C3 C 0.6728(8) -0.0366(3) 0.0376(4) 0.0181(17) Uani 1 1 d . . .
H3A H 0.7733 -0.0230 0.0252 0.022 Uiso 1 1 calc R . .
C3N C 0.4494(10) 0.0897(4) 0.5112(5) 0.036(2) Uani 1 1 d . A .
C4 C 0.5970(9) -0.0660(3) -0.0206(4) 0.0197(17) Uani 1 1 d . . .
C5 C 0.4520(10) -0.0859(3) 0.0015(5) 0.031(2) Uani 1 1 d . . .
H5A H 0.3997 -0.1058 -0.0383 0.037 Uiso 1 1 calc R . .
C6 C 0.6721(10) 0.0052(3) 0.1758(5) 0.0267(19) Uani 1 1 d . . .
C7 C 0.6669(9) -0.0741(3) -0.1059(5) 0.0204(17) Uani 1 1 d . . .
C8 C 0.7884(9) 0.2088(3) 0.1198(5) 0.0253(19) Uani 1 1 d . . .
H8A H 0.8160 0.1792 0.0937 0.030 Uiso 1 1 calc R . .
C9 C 0.7104(8) 0.2072(3) 0.1968(5) 0.0185(16) Uani 1 1 d . . .
C10 C 0.6689(12) 0.2500 0.2332(7) 0.021(2) Uani 1 2 d S . .
H10A H 0.6108 0.2500 0.2843 0.025 Uiso 1 2 calc SR . .
C11 C 0.6690(9) 0.1602(3) 0.2342(5) 0.0220(18) Uani 1 1 d . . .
N1 N 0.3820(9) -0.0785(3) 0.0753(4) 0.040(2) Uani 1 1 d . . .
N1N N 0.5115(12) 0.1153(3) 0.5699(5) 0.063(3) Uani 1 1 d . . .
N2 N 0.8270(12) 0.2500 0.0802(6) 0.028(2) Uani 1 2 d S . .

loop_
_atom_site_aniso_label
_atom_site_aniso_U_11
_atom_site_aniso_U_22
_atom_site_aniso_U_33
_atom_site_aniso_U_23
_atom_site_aniso_U_13
_atom_site_aniso_U_12
Er 0.0135(2) 0.0237(2) 0.01459(19) -0.00018(15) -0.00124(13) -0.00121(14)
O1N 0.030(3) 0.055(4) 0.018(3) 0.000(3) 0.004(2) 0.014(3)
O1 0.049(4) 0.031(4) 0.029(3) -0.013(3) 0.004(3) -0.001(3)
O2 0.020(3) 0.031(4) 0.040(3) -0.018(3) 0.000(3) 0.000(3)
O3 0.021(3) 0.051(4) 0.020(3) 0.001(3) -0.001(2) -0.007(3)
O4 0.014(3) 0.047(4) 0.021(3) -0.007(3) 0.005(2) 0.005(2)
O5 0.022(3) 0.028(3) 0.024(3) 0.003(2) 0.009(2) -0.001(2)
O6 0.018(3) 0.018(3) 0.031(3) 0.000(3) -0.002(2) 0.000(2)
C1 0.026(5) 0.051(6) 0.022(4) -0.005(4) 0.006(3) -0.009(4)
C2 0.025(4) 0.015(4) 0.023(4) 0.000(3) -0.003(3) -0.001(3)
C2N 0.126(13) 0.144(14) 0.032(6) -0.009(8) -0.023(7) 0.080(11)
C3 0.013(4) 0.026(5) 0.016(4) 0.007(3) 0.001(3) 0.003(3)
C3N 0.021(5) 0.066(7) 0.021(4) 0.000(4) -0.001(4) 0.010(4)
C4 0.023(4) 0.020(5) 0.016(4) 0.003(3) -0.005(3) 0.001(3)
C5 0.028(5) 0.049(6) 0.016(4) -0.004(4) -0.003(4) -0.009(4)
C6 0.030(5) 0.024(5) 0.026(4) -0.003(4) 0.000(3) 0.011(4)
C7 0.028(5) 0.016(4) 0.017(4) 0.000(3) 0.001(3) 0.008(3)
C8 0.023(4) 0.031(5) 0.022(4) -0.006(4) -0.002(3) 0.005(4)
C9 0.020(4) 0.016(4) 0.020(4) -0.002(3) 0.002(3) -0.005(3)
C10 0.009(5) 0.025(7) 0.028(6) 0.000 0.001(4) 0.000
C11 0.015(4) 0.027(5) 0.024(4) -0.005(4) -0.006(3) -0.001(3)
N1 0.032(4) 0.068(6) 0.019(4) -0.009(4) 0.008(3) -0.022(4)
N1N 0.100(8) 0.049(6) 0.040(5) -0.007(4) -0.036(5) 0.027(5)
N2 0.038(6) 0.028(6) 0.019(5) 0.000 0.003(4) 0.000

loop_
_atom_type_symbol
_atom_type_description
_atom_type_scat_dispersion_real
_atom_type_scat_dispersion_imag
_atom_type_scat_source
C C 0.0033 0.0016 'International Tables Vol C Tables 4.2.6.8 and 6.1.1.4'
H H 0.0000 0.0000 'International Tables Vol C Tables 4.2.6.8 and 6.1.1.4'
N N 0.0061 0.0033 'International Tables Vol C Tables 4.2.6.8 and 6.1.1.4'
O O 0.0106 0.0060 'International Tables Vol C Tables 4.2.6.8 and 6.1.1.4'
Er Er -0.2586 4.9576 'International Tables Vol C Tables 4.2.6.8 and 6.1.1.4'

loop_
_geom_angle_atom_site_label_1
_geom_angle_atom_site_label_2
_geom_angle_atom_site_label_3
_geom_angle
_geom_angle_site_symmetry_1
_geom_angle_site_symmetry_3
O2 Er O3 102.2(2) 6_556 5_655
O2 Er O1 78.2(2) 6_556 .
O3 Er O1 75.9(2) 5_655 .
O2 Er O4 100.7(2) 6_556 2_655
O3 Er O4 138.10(19) 5_655 2_655
O1 Er O4 75.1(2) . 2_655
O2 Er O5 155.6(2) 6_556 .
O3 Er O5 84.2(2) 5_655 .
O1 Er O5 126.1(2) . .
O4 Er O5 89.1(2) 2_655 .
O2 Er O1N 80.0(2) 6_556 .
O3 Er O1N 148.0(2) 5_655 .
O1 Er O1N 134.7(2) . .
O4 Er O1N 70.59(19) 2_655 .
O5 Er O1N 82.4(2) . .
O2 Er O6 79.05(19) 6_556 6_556
O3 Er O6 73.6(2) 5_655 6_556
O1 Er O6 136.7(2) . 6_556
O4 Er O6 145.63(19) 2_655 6_556
O5 Er O6 80.30(18) . 6_556
O1N Er O6 75.61(19) . 6_556
O2 Er O6 154.45(19) 6_556 .
O3 Er O6 66.35(17) 5_655 .
O1 Er O6 76.82(19) . .
O4 Er O6 78.01(17) 2_655 .
O5 Er O6 49.40(16) . .
O1N Er O6 122.25(19) . .
O6 Er O6 116.49(17) 6_556 .
O2 Er C11 172.7(2) 6_556 .
O3 Er C11 71.0(2) 5_655 .
O1 Er C11 102.2(2) . .
O4 Er C11 86.3(2) 2_655 .
O5 Er C11 24.42(19) . .
O1N Er C11 104.3(2) . .
O6 Er C11 96.2(2) 6_556 .
O6 Er C11 25.41(18) . .
C3N O1N Er 137.7(6) . .
C6 O1 Er 138.8(6) . .
C6 O2 Er 142.6(5) . 6_656
C7 O3 Er 140.8(5) . 5_655
C7 O4 Er 141.3(5) . 2_654
C11 O5 Er 107.2(5) . .
C11 O6 Er 142.3(5) . 6_656
C11 O6 Er 80.9(4) . .
Er O6 Er 120.6(2) 6_656 .
N1 C1 C2 122.7(7) . .
C3 C2 C1 118.4(7) . .
C3 C2 C6 121.1(7) . .
C1 C2 C6 120.5(7) . .
C2 C3 C4 119.2(7) . .
O1N C3N N1N 124.5(10) . .
C5 C4 C3 118.0(7) . .
C5 C4 C7 121.1(7) . .
C3 C4 C7 120.8(7) . .
N1 C5 C4 123.7(8) . .
O2 C6 O1 123.7(8) . .
O2 C6 C2 118.7(7) . .
O1 C6 C2 117.6(7) . .
O4 C7 O3 125.7(7) . .
O4 C7 C4 117.1(7) . .
O3 C7 C4 117.3(7) . .
N2 C8 C9 123.6(8) . .
C10 C9 C8 117.8(7) . .
C10 C9 C11 122.4(7) . .
C8 C9 C11 119.7(7) . .
C9 C10 C9 120.7(10) . 8_565
O5 C11 O6 120.6(7) . .
O5 C11 C9 118.5(7) . .
O6 C11 C9 121.0(7) . .
O5 C11 Er 48.4(4) . .
O6 C11 Er 73.7(4) . .
C9 C11 Er 160.0(5) . .
C5 N1 C1 118.0(7) . .
C3N N1N C1N 125.0(18) . .
C3N N1N C2N 122.3(11) . .
C1N N1N C2N 107(2) . .
C3N N1N C1N' 114.8(12) . .
C2N N1N C1N' 121.2(13) . .
C8 N2 C8 116.5(9) . 8_565

loop_
_geom_bond_atom_site_label_1
_geom_bond_atom_site_label_2
_geom_bond_distance
_geom_bond_site_symmetry_2
Er O2 2.266(5) 6_556
Er O3 2.275(5) 5_655
Er O1 2.288(6) .
Er O4 2.289(5) 2_655
Er O5 2.292(5) .
Er O1N 2.341(5) .
Er O6 2.350(5) 6_556
Er O6 2.847(5) .
Er C11 2.929(8) .
O1N C3N 1.239(10) .
O1 C6 1.264(9) .
O2 C6 1.255(10) .
O2 Er 2.266(5) 6_656
O3 C7 1.257(9) .
O3 Er 2.275(5) 5_655
O4 C7 1.251(9) .
O4 Er 2.289(5) 2_654
O5 C11 1.268(9) .
O6 C11 1.273(9) .
O6 Er 2.350(5) 6_656
C1 N1 1.337(10) .
C1 C2 1.399(11) .
C1N' N1N 1.60(3) .
C1N N1N 1.38(4) .
C2 C3 1.383(10) .
C2 C6 1.475(11) .
C2N N1N 1.475(14) .
C3 C4 1.391(10) .
C3N N1N 1.286(12) .
C4 C5 1.388(11) .
C4 C7 1.498(10) .
C5 N1 1.332(10) .
C8 N2 1.347(9) .
C8 C9 1.394(10) .
C9 C10 1.370(9) .
C9 C11 1.476(11) .
C10 C9 1.370(9) 8_565
N2 C8 1.347(9) 8_565
